data_1551932
loop_
_publ_author_name
'Witold M. Bloch'
'Alexandre Burgun'
'Campbell J. Coghlan'
'Richmond Lee'
'Michelle L. Coote'
'Christian J. Doonan'
'Christopher J. Sumby'

_publ_section_title
;
 Capturing snapshots of post-synthetic metallation chemistry in
 metal-organic frameworks
;
_journal_name_full 'Nature Chemistry'
_journal_page_first 906
_journal_page_last 912
_journal_paper_doi 10.1038/nchem.2045
_journal_volume 6
_journal_year 2014
_chemical_formula_sum 'C75 H66 Mn3 N12 O12'
_chemical_formula_weight 1492.22
_space_group_IT_number 14
_space_group_name_Hall '-P 2ybc'
_space_group_name_H-M_alt 'P 1 21/c 1'
_symmetry_cell_setting monoclinic
_symmetry_space_group_name_H-M 'P 1 21/c 1'
_atom_sites_solution_hydrogens geom
_cell_angle_alpha 90.00
_cell_angle_beta 93.57(3)
_cell_angle_gamma 90.00
_cell_formula_units_Z 4
_cell_length_a 12.289(3)
_cell_length_b 32.302(7)
_cell_length_c 25.974(5)
_cell_measurement_temperature 100(2)
_cell_volume 10291(4)
_computing_cell_refinement 'XDS (Kabsch, 1993)'
_computing_data_collection 'BluIce (McPhillips, 2002)'
_computing_data_reduction 'XDS (Kabsch, 1993)'
_computing_molecular_graphics 'X-Seed (Barbour, 1999)'
_computing_publication_material 'CIFTAB (Sheldrick, 1997)'
_computing_structure_refinement 'SHELXL-97 (Sheldrick, 1997)'
_computing_structure_solution 'SHELXS-97 (Sheldrick, 1990)'
_diffrn_ambient_temperature 100(2)
_diffrn_measured_fraction_theta_full 0.958
_diffrn_measured_fraction_theta_max 0.804
_diffrn_measurement_device_type 'ADSC Quantum 210r'
_diffrn_measurement_method 'Phi Scan'
_diffrn_radiation_monochromator 'Silicon Double Crystal'
_diffrn_radiation_source 'MX1 Beamline Australian Synchrotron'
_diffrn_radiation_type Synchrotron
_diffrn_radiation_wavelength 0.71073
_diffrn_reflns_av_R_equivalents 0.0625
_diffrn_reflns_av_unetI/netI 0.0348
_diffrn_reflns_Laue_measured_fraction_full 0.958
_diffrn_reflns_Laue_measured_fraction_max 0.804
_diffrn_reflns_limit_h_max 15
_diffrn_reflns_limit_h_min -15
_diffrn_reflns_limit_k_max 42
_diffrn_reflns_limit_k_min -42
_diffrn_reflns_limit_l_max 36
_diffrn_reflns_limit_l_min -36
_diffrn_reflns_number 201459
_diffrn_reflns_point_group_measured_fraction_full 0.958
_diffrn_reflns_point_group_measured_fraction_max 0.804
_diffrn_reflns_theta_full 27.000
_diffrn_reflns_theta_max 31.528
_diffrn_reflns_theta_min 1.007
_exptl_absorpt_coefficient_mu 0.412
_exptl_absorpt_correction_T_max 0.988
_exptl_absorpt_correction_T_min 0.948
_exptl_absorpt_correction_type multi-scan
_exptl_absorpt_process_details 'XDS (Kabsch, 1993)'
_exptl_crystal_colour colourless
_exptl_crystal_density_diffrn 0.963
_exptl_crystal_density_method 'not measured'
_exptl_crystal_description plate
_exptl_crystal_F_000 3084
_exptl_crystal_size_max 0.32
_exptl_crystal_size_mid 0.09
_exptl_crystal_size_min 0.03
_platon_squeeze_details
;
;
_refine_diff_density_max 1.487
_refine_diff_density_min -1.069
_refine_diff_density_rms 0.082
_refine_ls_extinction_coef .
_refine_ls_extinction_method none
_refine_ls_goodness_of_fit_ref 1.070
_refine_ls_hydrogen_treatment constr
_refine_ls_matrix_type full
_refine_ls_number_parameters 947
_refine_ls_number_reflns 27582
_refine_ls_number_restraints 0
_refine_ls_restrained_S_all 1.070
_refine_ls_R_factor_all 0.0770
_refine_ls_R_factor_gt 0.0565
_refine_ls_shift/su_max 0.003
_refine_ls_shift/su_mean 0.000
_refine_ls_structure_factor_coef Fsqd
_refine_ls_weighting_details 'w=1/[\s^2^(Fo^2^)+(0.1104P)^2^] where P=(Fo^2^+2Fc^2^)/3'
_refine_ls_weighting_scheme calc
_refine_ls_wR_factor_gt 0.1608
_refine_ls_wR_factor_ref 0.1704
_reflns_Friedel_coverage 0.000
_reflns_Friedel_fraction_full .
_reflns_Friedel_fraction_max .
_reflns_number_gt 20462
_reflns_number_total 27582
_reflns_threshold_expression 'I > 2\s(I)'
_cod_data_source_file nchem.2045-s8.cif
_cod_data_source_block 1_DMF
_cod_depositor_comments
;
The following automatic conversions were performed:

data item '_exptl_absorpt_correction_type' value 'Multi-Scan' was
changed to 'multi-scan' in accordance with the built-in table derived
from the CIF Core dictionary named 'cif_core.dic' version 2.4.5 last
updated on 2014-11-21.

data item '_symmetry_cell_setting' value 'Monoclinic' was changed to
'monoclinic' in accordance with the built-in table derived from the
CIF Core dictionary named 'cif_core.dic' version 2.4.5 last updated
on 2014-11-21.

Automatic conversion script
Id: cif_fix_values 6909 2019-04-08 15:41:33Z antanas 
;
_cod_original_sg_symbol_H-M P21/c
_cod_database_code 1551932

loop_
_symmetry_equiv_pos_as_xyz
'x, y, z'
'-x, y+1/2, -z+1/2'
'-x, -y, -z'
'x, -y-1/2, z-1/2'

loop_
_atom_site_label
_atom_site_type_symbol
_atom_site_fract_x
_atom_site_fract_y
_atom_site_fract_z
_atom_site_U_iso_or_equiv
_atom_site_adp_type
_atom_site_occupancy
_atom_site_site_symmetry_order
_atom_site_calc_flag
_atom_site_refinement_flags_posn
_atom_site_refinement_flags_adp
_atom_site_refinement_flags_occupancy
_atom_site_disorder_assembly
_atom_site_disorder_group
Mn1 Mn 0.19263(2) 0.43031(2) 0.29798(2) 0.01832(7) Uani 1 1 d . . . . .
Mn3 Mn -0.22653(2) 0.56914(2) 0.20245(2) 0.01688(7) Uani 1 1 d . . . . .
Mn2 Mn -0.01057(2) 0.50194(2) 0.24955(2) 0.01850(7) Uani 1 1 d . . . . .
O66 O 1.01957(10) 0.44566(4) 0.29762(5) 0.0218(3) Uani 1 1 d . . . . .
O85 O -0.23849(12) 0.57116(5) 0.28327(5) 0.0269(3) Uani 1 1 d . . . . .
O105 O -0.20989(13) 0.56741(5) -0.21748(5) 0.0299(3) Uani 1 1 d . . . . .
N92 N -0.25919(13) 0.62538(5) 0.09909(6) 0.0211(3) Uani 1 1 d . . . . .
O126 O -1.05251(11) 0.55818(4) 0.20111(5) 0.0239(3) Uani 1 1 d . . . . .
O125 O -1.08307(11) 0.62548(5) 0.20625(6) 0.0290(3) Uani 1 1 d . . . . .
N71 N 0.18107(13) 0.40738(5) 0.38145(6) 0.0220(3) Uani 1 1 d . . . . .
N112 N -0.39510(12) 0.63755(5) 0.15851(6) 0.0183(3) Uani 1 1 d . . . . .
O46 O 0.25218(12) 0.48792(5) 0.32359(6) 0.0287(3) Uani 1 1 d . . . . .
O86 O -0.09952(13) 0.52900(5) 0.30701(5) 0.0316(3) Uani 1 1 d . . . . .
N72 N 0.23090(13) 0.37134(5) 0.39669(6) 0.0211(3) Uani 1 1 d . . . . .
O26 O 0.28847(12) 1.01074(5) 0.31764(6) 0.0323(3) Uani 1 1 d . . . . .
O65 O 1.05021(11) 0.37920(5) 0.28603(6) 0.0285(3) Uani 1 1 d . . . . .
O106 O -0.07507(15) 0.52493(5) -0.18968(6) 0.0414(4) Uani 1 1 d . . . . .
N111 N -0.38231(13) 0.60361(5) 0.18947(6) 0.0206(3) Uani 1 1 d . . . . .
N52 N 0.36394(13) 0.36137(5) 0.33498(6) 0.0233(3) Uani 1 1 d . . . . .
N51 N 0.34876(13) 0.39635(5) 0.30614(6) 0.0255(3) Uani 1 1 d . . . . .
O45 O 0.12976(12) 0.53121(5) 0.28508(6) 0.0352(4) Uani 1 1 d . . . . .
C44 C 0.21636(15) 0.52321(6) 0.31168(7) 0.0242(4) Uani 1 1 d . . . . .
C18 C 0.36961(15) 0.86984(5) 0.38966(7) 0.0376(5) Uani 1 1 d G . . . .
C19B C 0.36177(16) 0.90702(5) 0.41611(6) 0.132(13) Uani 0.2 1 d G . P A 2
H19B H 0.3847 0.9085 0.4517 0.158 Uiso 0.2 1 calc R U P A 2
C20B C 0.32038(13) 0.94196(5) 0.39053(7) 0.0410(7) Uani 0.2 1 d G . P A 2
H20B H 0.3150 0.9674 0.4086 0.049 Uiso 0.2 1 calc R U P A 2
C21 C 0.28683(14) 0.93972(4) 0.33850(7) 0.0289(4) Uani 1 1 d G . . A .
C22B C 0.29467(13) 0.90254(5) 0.31205(6) 0.036(3) Uani 0.2 1 d G . P A 2
H22B H 0.2717 0.9010 0.2765 0.043 Uiso 0.2 1 calc R U P A 2
C23B C 0.33606(11) 0.86760(5) 0.33763(7) 0.094(9) Uani 0.2 1 d G . P A 2
H23B H 0.3414 0.8422 0.3196 0.113 Uiso 0.2 1 calc R U P A 2
C3 C -0.30111(13) 0.65307(5) 0.13579(6) 0.0210(3) Uani 1 1 d G . . A 2
H3A H -0.2436 0.6586 0.1634 0.025 Uiso 1 1 calc R U . A 2
H3B H -0.3196 0.6797 0.1185 0.025 Uiso 1 1 calc R U . A 2
C2 C 0.26909(15) 0.34395(6) 0.35758(7) 0.0225(4) Uani 1 1 d . . . B 2
H2A H 0.2103 0.3396 0.3303 0.027 Uiso 1 1 calc R U . B 2
H2B H 0.2881 0.3167 0.3732 0.027 Uiso 1 1 calc R U . B 2
C24 C 0.23656(15) 0.97717(6) 0.31214(7) 0.0217(4) Uani 1 1 d . . . A 2
C64 C 0.98623(15) 0.40801(6) 0.29415(8) 0.0250(4) Uani 1 1 d . . . C 2
C122 C -0.83943(16) 0.57005(6) 0.17377(8) 0.0261(4) Uani 1 1 d . . . D 2
H122 H -0.8712 0.5435 0.1685 0.031 Uiso 1 1 calc R U . D 2
C121 C -0.90321(15) 0.60316(6) 0.18820(7) 0.0247(4) Uani 1 1 d . . . D 2
C124 C -1.01892(15) 0.59579(6) 0.19952(7) 0.0224(4) Uani 1 1 d . . . D 2
C75 C 0.15937(16) 0.42691(6) 0.42482(7) 0.0244(4) Uani 1 1 d . . . E 2
C115 C -0.48292(15) 0.59192(6) 0.19927(7) 0.0229(4) Uani 1 1 d . . . D 2
C74 C 0.19661(16) 0.40340(7) 0.46824(7) 0.0253(4) Uani 1 1 d . . . E 2
C113 C -0.50189(15) 0.64756(6) 0.14811(7) 0.0214(3) Uani 1 1 d . . . D 2
C63 C 0.69502(17) 0.42420(7) 0.32614(9) 0.0322(5) Uani 1 1 d . . . C 2
H63 H 0.6515 0.4457 0.3390 0.039 Uiso 1 1 calc R U . C 2
C123 C -0.72931(17) 0.57590(6) 0.16710(8) 0.0277(4) Uani 1 1 d . . . D 2
H123 H -0.6864 0.5532 0.1570 0.033 Uiso 1 1 calc R U . D 2
C84 C -0.17301(16) 0.55433(6) 0.31631(7) 0.0230(4) Uani 1 1 d . . . F 2
C81 C 0.18161(16) 0.43471(6) 0.62800(7) 0.0241(4) Uani 1 1 d . . . E 2
C62 C 0.80413(18) 0.43142(7) 0.32045(9) 0.0318(4) Uani 1 1 d . . . C 2
H62 H 0.8352 0.4576 0.3291 0.038 Uiso 1 1 calc R U . C 2
O25 O 0.14777(14) 0.97294(5) 0.28764(7) 0.0454(5) Uani 1 1 d . . . A 2
C114 C -0.56091(15) 0.61834(6) 0.17369(7) 0.0234(4) Uani 1 1 d . . . D 2
C94 C -0.21383(17) 0.59192(7) 0.02963(7) 0.0297(4) Uani 1 1 d . . . G 2
C54 C 0.52799(16) 0.38129(7) 0.31675(9) 0.0292(4) Uani 1 1 d . . . C 2
C53 C 0.47059(15) 0.35104(6) 0.34232(8) 0.0259(4) Uani 1 1 d . . . C 2
C120 C -0.85730(16) 0.64275(7) 0.19272(8) 0.0289(4) Uani 1 1 d . . . D 2
H120 H -0.9016 0.6658 0.2003 0.035 Uiso 1 1 calc R U . D 2
C83 C 0.09854(17) 0.43312(7) 0.54138(7) 0.0301(4) Uani 1 1 d . . . E 2
H83 H 0.0378 0.4389 0.5180 0.036 Uiso 1 1 calc R U . E 2
C117 C -0.49938(17) 0.55558(7) 0.23371(9) 0.0323(5) Uani 1 1 d . . . D 2
H11A H -0.4878 0.5299 0.2147 0.048 Uiso 1 1 calc R U . D 2
H11B H -0.5739 0.5560 0.2452 0.048 Uiso 1 1 calc R U . D 2
H11C H -0.4473 0.5570 0.2638 0.048 Uiso 1 1 calc R U . D 2
C82 C 0.09403(17) 0.44371(7) 0.59290(7) 0.0279(4) Uani 1 1 d . . . E 2
H82 H 0.0312 0.4571 0.6044 0.034 Uiso 1 1 calc R U . E 2
C73 C 0.24224(16) 0.36809(7) 0.44885(7) 0.0259(4) Uani 1 1 d . . . E 2
C95 C -0.18604(18) 0.56864(7) 0.07488(7) 0.0282(4) Uani 1 1 d . . . G 2
C77 C 0.1013(2) 0.46766(7) 0.42267(8) 0.0361(5) Uani 1 1 d . . . E 2
H77A H 0.0920 0.4770 0.3868 0.054 Uiso 1 1 calc R U . E 2
H77B H 0.1442 0.4881 0.4431 0.054 Uiso 1 1 calc R U . E 2
H77C H 0.0296 0.4646 0.4368 0.054 Uiso 1 1 calc R U . E 2
C55 C 0.44835(17) 0.40873(7) 0.29509(8) 0.0297(4) Uani 1 1 d . . . C 2
C80 C 0.27301(17) 0.41541(8) 0.61081(7) 0.0304(4) Uani 1 1 d . . . E 2
H80 H 0.3323 0.4087 0.6345 0.036 Uiso 1 1 calc R U . E 2
C41 C 0.28344(16) 0.55952(7) 0.33093(8) 0.0276(4) Uani 1 1 d . . . H 2
C58 C 0.64673(17) 0.38597(7) 0.31349(10) 0.0335(5) Uani 1 1 d . . . C 2
C104 C -0.14910(18) 0.55028(7) -0.18289(7) 0.0286(4) Uani 1 1 d . . . G 2
C61 C 0.86829(16) 0.39992(7) 0.30191(9) 0.0295(4) Uani 1 1 d . . . C 2
C119 C -0.74653(17) 0.64844(6) 0.18606(8) 0.0286(4) Uani 1 1 d . . . D 2
H119 H -0.7156 0.6754 0.1891 0.034 Uiso 1 1 calc R U . D 2
C79 C 0.27827(17) 0.40575(8) 0.55853(7) 0.0321(5) Uani 1 1 d . . . E 2
H79 H 0.3423 0.3933 0.5469 0.038 Uiso 1 1 calc R U . E 2
C118 C -0.68065(15) 0.61444(6) 0.17491(8) 0.0256(4) Uani 1 1 d . . . D 2
C116 C -0.53734(17) 0.68278(7) 0.11400(9) 0.0304(4) Uani 1 1 d . . . D 2
H11D H -0.5053 0.7085 0.1279 0.046 Uiso 1 1 calc R U . D 2
H11E H -0.6170 0.6849 0.1124 0.046 Uiso 1 1 calc R U . D 2
H11F H -0.5130 0.6780 0.0793 0.046 Uiso 1 1 calc R U . D 2
C93 C -0.26077(17) 0.62839(7) 0.04686(7) 0.0266(4) Uani 1 1 d . . . G 2
C78 C 0.19050(17) 0.41419(7) 0.52320(7) 0.0275(4) Uani 1 1 d . . . E 2
C13 C 0.50619(18) 0.81080(6) 0.40945(9) 0.0329(5) Uani 1 1 d . . . H 2
N12 N 0.51712(18) 0.78026(6) 0.44486(8) 0.0407(5) Uani 1 1 d . . . H 2
C57 C 0.46272(19) 0.44713(9) 0.26398(11) 0.0444(6) Uani 1 1 d . . . C 2
H57A H 0.4062 0.4482 0.2357 0.067 Uiso 1 1 calc R U . C 2
H57B H 0.5348 0.4468 0.2498 0.067 Uiso 1 1 calc R U . C 2
H57C H 0.4565 0.4715 0.2861 0.067 Uiso 1 1 calc R U . C 2
C40 C 0.27695(18) 0.59670(7) 0.30341(8) 0.0318(4) Uani 1 1 d . . . H 2
H40 H 0.2253 0.5995 0.2749 0.038 Uiso 1 1 calc R U . H 2
C76 C 0.2931(2) 0.33146(8) 0.47517(8) 0.0410(6) Uani 1 1 d . . . E 2
H76A H 0.2810 0.3069 0.4533 0.061 Uiso 1 1 calc R U . E 2
H76B H 0.2603 0.3271 0.5082 0.061 Uiso 1 1 calc R U . E 2
H76C H 0.3716 0.3362 0.4814 0.061 Uiso 1 1 calc R U . E 2
C101 C -0.16820(18) 0.56085(7) -0.12761(7) 0.0295(4) Uani 1 1 d . . . G 2
C35 C 0.57495(19) 0.67921(7) 0.34723(11) 0.0397(5) Uani 1 1 d . . . H 2
C96 C -0.3058(2) 0.66488(8) 0.01801(8) 0.0383(5) Uani 1 1 d . . . G 2
H96A H -0.3840 0.6608 0.0098 0.057 Uiso 1 1 calc R U . G 2
H96B H -0.2685 0.6681 -0.0140 0.057 Uiso 1 1 calc R U . G 2
H96C H -0.2947 0.6898 0.0392 0.057 Uiso 1 1 calc R U . G 2
C97 C -0.1337(2) 0.52711(8) 0.08008(8) 0.0434(6) Uani 1 1 d . . . G 2
H97A H -0.0562 0.5295 0.0737 0.065 Uiso 1 1 calc R U . G 2
H97B H -0.1692 0.5081 0.0549 0.065 Uiso 1 1 calc R U . G 2
H97C H -0.1413 0.5165 0.1150 0.065 Uiso 1 1 calc R U . G 2
C99 C -0.27698(19) 0.59090(8) -0.06331(8) 0.0351(5) Uani 1 1 d . . . G 2
H99 H -0.3421 0.6044 -0.0547 0.042 Uiso 1 1 calc R U . G 2
N32 N 0.57039(17) 0.71280(6) 0.41761(8) 0.0387(5) Uani 1 1 d . . . H 2
C102 C -0.0893(2) 0.55099(9) -0.08932(8) 0.0440(7) Uani 1 1 d . . . G 2
H102 H -0.0243 0.5375 -0.0981 0.053 Uiso 1 1 calc R U . G 2
C38 C 0.41928(18) 0.62619(7) 0.36021(9) 0.0328(5) Uani 1 1 d . . . H 2
C98 C -0.19747(19) 0.58084(8) -0.02427(7) 0.0336(5) Uani 1 1 d . . . G 2
N31 N 0.62224(17) 0.71081(6) 0.37204(9) 0.0434(5) Uani 1 1 d . . . H 2
C43 C 0.4227(2) 0.58942(8) 0.38775(10) 0.0407(6) Uani 1 1 d . . . H 2
H43 H 0.4704 0.5871 0.4178 0.049 Uiso 1 1 calc R U . H 2
C42 C 0.3579(2) 0.55595(7) 0.37219(9) 0.0386(5) Uani 1 1 d . . . H 2
H42 H 0.3651 0.5304 0.3903 0.046 Uiso 1 1 calc R U . H 2
C100 C -0.26154(19) 0.58131(7) -0.11438(8) 0.0335(5) Uani 1 1 d . . . G 2
H100 H -0.3154 0.5888 -0.1405 0.040 Uiso 1 1 calc R U . G 2
C33 C 0.49115(18) 0.68394(6) 0.41947(9) 0.0331(5) Uani 1 1 d . . . H 2
C14 C 0.4132(2) 0.83189(7) 0.41798(9) 0.0371(5) Uani 1 1 d . . . H 2
C56 C 0.50992(19) 0.31519(7) 0.37407(10) 0.0387(5) Uani 1 1 d . . . C 2
H56A H 0.4929 0.3196 0.4100 0.058 Uiso 1 1 calc R U . C 2
H56B H 0.5890 0.3124 0.3721 0.058 Uiso 1 1 calc R U . C 2
H56C H 0.4738 0.2899 0.3610 0.058 Uiso 1 1 calc R U . C 2
C39 C 0.34522(18) 0.62943(7) 0.31743(9) 0.0338(5) Uani 1 1 d . . . H 2
H39 H 0.3416 0.6543 0.2978 0.041 Uiso 1 1 calc R U . H 2
C16 C 0.5865(2) 0.81556(8) 0.36694(11) 0.0413(6) Uani 1 1 d . . . H 2
H16A H 0.6536 0.8287 0.3813 0.062 Uiso 1 1 calc R U . H 2
H16B H 0.5535 0.8328 0.3391 0.062 Uiso 1 1 calc R U . H 2
H16C H 0.6036 0.7882 0.3532 0.062 Uiso 1 1 calc R U . H 2
C34 C 0.49234(19) 0.66115(7) 0.37509(9) 0.0349(5) Uani 1 1 d . . . H 2
C60 C 0.82231(19) 0.36150(8) 0.29054(12) 0.0452(6) Uani 1 1 d . . . C 2
H60 H 0.8665 0.3397 0.2788 0.054 Uiso 1 1 calc R U . C 2
C103 C -0.1043(2) 0.56074(9) -0.03811(8) 0.0477(7) Uani 1 1 d . . . G 2
H103 H -0.0497 0.5535 -0.0122 0.057 Uiso 1 1 calc R U . G 2
N11 N 0.43394(19) 0.78152(7) 0.47796(8) 0.0446(5) Uani 1 1 d . . . H 2
C1 C 0.5949(2) 0.74743(6) 0.45143(11) 0.0398(6) Uani 1 1 d . . . H 2
H1A H 0.5970 0.7377 0.4876 0.048 Uiso 1 1 calc R U . H 2
H1B H 0.6681 0.7582 0.4448 0.048 Uiso 1 1 calc R U . H 2
C15 C 0.3733(2) 0.81277(8) 0.46134(9) 0.0423(6) Uani 1 1 d . . . H 2
C36 C 0.4159(2) 0.68076(8) 0.46327(10) 0.0469(6) Uani 1 1 d . . . H 2
H36A H 0.4487 0.6626 0.4902 0.070 Uiso 1 1 calc R U . H 2
H36B H 0.3456 0.6693 0.4503 0.070 Uiso 1 1 calc R U . H 2
H36C H 0.4047 0.7083 0.4777 0.070 Uiso 1 1 calc R U . H 2
C37 C 0.6115(3) 0.66698(9) 0.29432(12) 0.0548(7) Uani 1 1 d . . . H 2
H37A H 0.6646 0.6872 0.2831 0.082 Uiso 1 1 calc R U . H 2
H37B H 0.5482 0.6664 0.2694 0.082 Uiso 1 1 calc R U . H 2
H37C H 0.6452 0.6395 0.2964 0.082 Uiso 1 1 calc R U . H 2
C17 C 0.2718(3) 0.82306(11) 0.48893(13) 0.0629(8) Uani 1 1 d . . . H 2
H17A H 0.2658 0.8042 0.5181 0.094 Uiso 1 1 calc R U . H 2
H17B H 0.2075 0.8201 0.4650 0.094 Uiso 1 1 calc R U . H 2
H17C H 0.2764 0.8516 0.5016 0.094 Uiso 1 1 calc R U . H 2
C22A C 0.3899(2) 0.93681(10) 0.35511(13) 0.0395(7) Uani 0.8 1 d . . P A 1
H22A H 0.4369 0.9596 0.3499 0.047 Uiso 0.8 1 calc R U P A 1
C20A C 0.2142(2) 0.90532(9) 0.34714(13) 0.0410(7) Uani 0.8 1 d . . P A 1
H20A H 0.1397 0.9065 0.3351 0.049 Uiso 0.8 1 calc R U P A 1
N91 N -0.21489(13) 0.58890(5) 0.11666(6) 0.0221(3) Uani 1 1 d . . . . .
C59 C 0.71247(19) 0.35468(8) 0.29616(12) 0.0468(7) Uani 1 1 d . . . . .
H59 H 0.6818 0.3283 0.2881 0.056 Uiso 1 1 calc R U . C 2
C23A C 0.4328(2) 0.90191(10) 0.37995(13) 0.0379(7) Uani 0.8 1 d . . P A 1
H23A H 0.5084 0.9009 0.3901 0.045 Uiso 0.8 1 calc R U P A 1
C19A C 0.2552(3) 0.87052(10) 0.37329(13) 0.0414(7) Uani 0.8 1 d . . P A 1
H19A H 0.2092 0.8478 0.3802 0.050 Uiso 0.8 1 calc R U P A 1

loop_
_atom_site_aniso_label
_atom_site_aniso_U_11
_atom_site_aniso_U_22
_atom_site_aniso_U_33
_atom_site_aniso_U_23
_atom_site_aniso_U_13
_atom_site_aniso_U_12
Mn1 0.01669(14) 0.02700(15) 0.01108(12) 0.00127(10) -0.00078(9) 0.00168(10)
Mn3 0.01593(14) 0.02410(14) 0.01037(12) -0.00032(9) -0.00121(9) 0.00120(9)
Mn2 0.01567(14) 0.02869(15) 0.01076(12) -0.00253(10) -0.00226(9) 0.00304(10)
O66 0.0180(6) 0.0286(7) 0.0186(6) 0.0014(5) -0.0015(5) -0.0004(5)
O85 0.0262(8) 0.0425(8) 0.0120(6) -0.0027(5) 0.0014(5) 0.0022(6)
O105 0.0351(8) 0.0419(9) 0.0128(6) 0.0029(6) 0.0025(5) 0.0080(6)
N92 0.0224(8) 0.0279(8) 0.0133(7) 0.0021(6) 0.0027(5) 0.0056(6)
O126 0.0169(7) 0.0359(8) 0.0186(6) 0.0050(5) -0.0019(5) -0.0022(5)
O125 0.0179(7) 0.0404(8) 0.0284(7) -0.0076(6) -0.0001(5) 0.0006(5)
N71 0.0253(8) 0.0262(8) 0.0146(7) 0.0014(6) 0.0007(6) 0.0063(6)
N112 0.0171(7) 0.0218(7) 0.0161(7) 0.0034(5) 0.0015(5) 0.0015(5)
O46 0.0259(7) 0.0297(7) 0.0293(7) -0.0001(6) -0.0070(6) -0.0053(5)
O86 0.0397(9) 0.0384(8) 0.0173(6) -0.0006(6) 0.0075(6) 0.0122(6)
N72 0.0239(8) 0.0262(8) 0.0131(7) 0.0020(6) 0.0011(5) 0.0063(6)
O26 0.0290(8) 0.0285(8) 0.0379(8) 0.0087(6) -0.0094(6) 0.0010(6)
O65 0.0169(7) 0.0352(8) 0.0333(8) -0.0058(6) 0.0002(5) 0.0017(5)
O106 0.0575(11) 0.0489(10) 0.0190(7) 0.0027(6) 0.0124(7) 0.0274(8)
N111 0.0199(8) 0.0253(8) 0.0169(7) 0.0044(6) 0.0028(5) 0.0016(6)
N52 0.0198(8) 0.0301(8) 0.0201(7) 0.0060(6) 0.0026(6) 0.0050(6)
N51 0.0198(8) 0.0350(9) 0.0222(8) 0.0099(7) 0.0047(6) 0.0029(6)
O45 0.0265(8) 0.0412(9) 0.0359(8) 0.0083(7) -0.0148(6) -0.0098(6)
C44 0.0206(9) 0.0340(10) 0.0174(8) 0.0008(7) -0.0034(6) -0.0054(7)
C18 0.0428(13) 0.0384(12) 0.0303(11) 0.0019(9) -0.0075(9) 0.0089(10)
C19B 0.19(3) 0.068(12) 0.118(18) -0.064(13) -0.124(19) 0.063(15)
C20B 0.0304(14) 0.0392(15) 0.0510(18) 0.0001(13) -0.0160(12) -0.0010(11)
C21 0.0323(11) 0.0270(10) 0.0261(10) 0.0022(8) -0.0091(8) 0.0047(8)
C22B 0.026(5) 0.019(5) 0.061(8) -0.012(5) -0.014(5) 0.003(4)
C23B 0.105(14) 0.030(7) 0.134(18) -0.025(9) -0.098(14) 0.017(8)
C3 0.0207(9) 0.0277(9) 0.0150(8) 0.0008(6) 0.0043(6) -0.0009(6)
C2 0.0212(9) 0.0274(9) 0.0195(8) 0.0002(7) 0.0051(6) 0.0020(7)
C24 0.0210(9) 0.0271(9) 0.0162(8) -0.0005(7) -0.0049(6) 0.0047(7)
C64 0.0179(9) 0.0332(10) 0.0237(9) -0.0027(7) -0.0005(7) -0.0027(7)
C122 0.0200(10) 0.0315(10) 0.0269(10) 0.0021(8) 0.0017(7) -0.0022(7)
C121 0.0177(9) 0.0335(10) 0.0228(9) 0.0037(7) 0.0012(7) -0.0015(7)
C124 0.0155(9) 0.0352(10) 0.0163(8) 0.0006(7) -0.0008(6) -0.0027(7)
C75 0.0277(10) 0.0336(10) 0.0118(8) -0.0018(7) 0.0003(6) 0.0078(7)
C115 0.0172(9) 0.0263(9) 0.0258(9) 0.0054(7) 0.0049(7) -0.0005(6)
C74 0.0234(10) 0.0387(11) 0.0135(8) 0.0007(7) 0.0000(6) 0.0106(7)
C113 0.0168(9) 0.0265(9) 0.0208(8) 0.0018(7) 0.0015(6) 0.0025(6)
C63 0.0218(11) 0.0333(11) 0.0420(12) -0.0025(9) 0.0065(9) 0.0035(8)
C123 0.0205(10) 0.0308(10) 0.0322(10) 0.0011(8) 0.0051(8) 0.0007(7)
C84 0.0251(10) 0.0301(10) 0.0138(8) 0.0002(7) 0.0024(6) 0.0013(7)
C81 0.0232(10) 0.0374(11) 0.0121(8) 0.0013(7) 0.0024(6) 0.0058(7)
C62 0.0246(11) 0.0329(11) 0.0381(12) -0.0044(9) 0.0050(8) -0.0023(8)
O25 0.0442(10) 0.0346(9) 0.0527(11) 0.0015(8) -0.0339(8) 0.0038(7)
C114 0.0168(9) 0.0269(9) 0.0267(9) 0.0054(7) 0.0029(7) 0.0014(6)
C94 0.0297(11) 0.0455(12) 0.0140(8) 0.0037(8) 0.0013(7) 0.0168(9)
C54 0.0162(10) 0.0348(11) 0.0370(11) 0.0016(8) 0.0045(8) 0.0038(7)
C53 0.0170(9) 0.0306(10) 0.0299(10) -0.0024(8) 0.0004(7) 0.0046(7)
C120 0.0200(10) 0.0340(11) 0.0323(11) 0.0047(8) 0.0001(7) 0.0019(7)
C83 0.0268(11) 0.0472(13) 0.0158(9) 0.0008(8) -0.0015(7) 0.0135(8)
C117 0.0248(11) 0.0347(11) 0.0382(12) 0.0144(9) 0.0076(8) 0.0018(8)
C82 0.0262(10) 0.0422(11) 0.0156(8) 0.0013(8) 0.0020(7) 0.0122(8)
C73 0.0270(10) 0.0378(11) 0.0130(8) 0.0023(7) 0.0018(7) 0.0099(8)
C95 0.0324(11) 0.0405(11) 0.0117(8) 0.0013(7) 0.0000(7) 0.0159(8)
C77 0.0530(14) 0.0373(12) 0.0182(9) 0.0008(8) 0.0029(9) 0.0187(10)
C55 0.0212(10) 0.0376(11) 0.0308(10) 0.0088(8) 0.0052(8) 0.0014(8)
C80 0.0239(10) 0.0536(13) 0.0135(8) -0.0002(8) -0.0002(7) 0.0093(9)
C41 0.0238(10) 0.0311(10) 0.0271(10) -0.0005(8) -0.0053(7) -0.0017(7)
C58 0.0171(10) 0.0359(11) 0.0479(13) -0.0003(10) 0.0051(8) -0.0015(8)
C104 0.0387(12) 0.0340(11) 0.0135(8) 0.0024(7) 0.0054(7) 0.0108(8)
C61 0.0177(10) 0.0332(11) 0.0377(11) -0.0042(9) 0.0029(8) -0.0004(7)
C119 0.0232(10) 0.0274(10) 0.0349(11) 0.0061(8) 0.0010(8) 0.0000(7)
C79 0.0204(10) 0.0601(14) 0.0156(9) -0.0025(8) 0.0005(7) 0.0145(9)
C118 0.0165(9) 0.0319(10) 0.0288(10) 0.0066(8) 0.0035(7) 0.0014(7)
C116 0.0245(10) 0.0341(11) 0.0329(11) 0.0121(8) 0.0038(8) 0.0044(8)
C93 0.0264(10) 0.0392(11) 0.0145(8) 0.0047(7) 0.0039(7) 0.0115(8)
C78 0.0255(10) 0.0441(12) 0.0128(8) 0.0000(7) 0.0010(7) 0.0112(8)
C13 0.0352(11) 0.0241(10) 0.0369(11) -0.0011(8) -0.0170(9) 0.0002(8)
N12 0.0507(12) 0.0270(10) 0.0416(11) -0.0006(8) -0.0189(9) 0.0049(8)
C57 0.0231(12) 0.0571(16) 0.0538(15) 0.0309(12) 0.0087(10) -0.0005(10)
C40 0.0317(11) 0.0338(11) 0.0288(10) -0.0008(8) -0.0077(8) 0.0007(8)
C76 0.0509(15) 0.0518(15) 0.0203(10) 0.0099(9) 0.0023(9) 0.0279(11)
C101 0.0369(12) 0.0392(11) 0.0130(8) 0.0049(7) 0.0058(7) 0.0143(9)
C35 0.0326(12) 0.0278(11) 0.0585(16) -0.0098(10) 0.0009(10) -0.0007(8)
C96 0.0502(14) 0.0467(13) 0.0183(9) 0.0097(9) 0.0054(9) 0.0197(11)
C97 0.0658(17) 0.0471(14) 0.0167(9) -0.0022(9) -0.0009(9) 0.0319(12)
C99 0.0340(12) 0.0553(14) 0.0162(9) 0.0016(9) 0.0028(8) 0.0201(10)
N32 0.0384(11) 0.0289(10) 0.0464(12) -0.0051(8) -0.0160(9) 0.0035(8)
C102 0.0485(15) 0.0667(17) 0.0176(10) 0.0041(10) 0.0068(9) 0.0369(13)
C38 0.0276(11) 0.0312(11) 0.0383(12) -0.0028(9) -0.0086(9) 0.0009(8)
C98 0.0369(12) 0.0520(13) 0.0122(8) 0.0032(8) 0.0041(7) 0.0203(10)
N31 0.0370(11) 0.0329(10) 0.0595(14) -0.0111(9) -0.0037(10) 0.0014(8)
C43 0.0400(13) 0.0386(13) 0.0403(13) 0.0062(10) -0.0230(10) -0.0062(9)
C42 0.0411(13) 0.0331(11) 0.0388(13) 0.0077(9) -0.0200(10) -0.0075(9)
C100 0.0394(13) 0.0478(13) 0.0136(8) 0.0020(8) 0.0033(8) 0.0165(10)
C33 0.0357(12) 0.0247(10) 0.0363(12) 0.0008(8) -0.0180(9) 0.0015(8)
C14 0.0442(13) 0.0362(12) 0.0295(11) -0.0001(9) -0.0086(9) 0.0047(9)
C56 0.0272(11) 0.0361(12) 0.0526(15) 0.0109(10) 0.0010(10) 0.0118(9)
C39 0.0352(12) 0.0297(11) 0.0353(11) 0.0015(9) -0.0080(9) 0.0009(8)
C16 0.0332(13) 0.0350(12) 0.0547(15) -0.0103(11) -0.0046(10) 0.0033(9)
C34 0.0342(12) 0.0285(11) 0.0402(12) -0.0017(9) -0.0120(9) 0.0024(8)
C60 0.0217(11) 0.0350(12) 0.080(2) -0.0162(12) 0.0086(11) 0.0001(9)
C103 0.0518(15) 0.0783(19) 0.0125(9) 0.0024(10) -0.0012(9) 0.0409(14)
N11 0.0560(14) 0.0409(12) 0.0355(11) -0.0001(9) -0.0091(9) 0.0048(10)
C1 0.0447(13) 0.0221(10) 0.0486(15) -0.0045(9) -0.0295(11) 0.0041(8)
C15 0.0618(17) 0.0340(12) 0.0304(12) 0.0031(9) -0.0036(11) 0.0073(11)
C36 0.0666(18) 0.0428(14) 0.0296(12) 0.0010(10) -0.0100(11) -0.0100(12)
C37 0.0566(18) 0.0462(15) 0.0636(19) -0.0186(13) 0.0204(14) -0.0084(13)
C17 0.070(2) 0.065(2) 0.0546(18) 0.0106(15) 0.0152(16) 0.0151(16)
C22A 0.0263(14) 0.0399(16) 0.0511(18) 0.0178(13) -0.0078(12) -0.0006(11)
C20A 0.0304(14) 0.0392(15) 0.0510(18) 0.0001(13) -0.0160(12) -0.0010(11)
N91 0.0257(8) 0.0295(8) 0.0110(7) 0.0016(6) -0.0006(5) 0.0078(6)
C59 0.0195(11) 0.0388(13) 0.083(2) -0.0166(13) 0.0108(11) -0.0051(9)
C23A 0.0226(13) 0.0417(16) 0.0481(17) 0.0176(13) -0.0089(11) 0.0057(11)
C19A 0.0364(16) 0.0374(16) 0.0490(18) 0.0062(13) -0.0082(13) -0.0044(12)

loop_
_atom_type_symbol
_atom_type_description
_atom_type_scat_dispersion_real
_atom_type_scat_dispersion_imag
_atom_type_scat_source
C C 0.0033 0.0016 'International Tables Vol C Tables 4.2.6.8 and 6.1.1.4'
H H 0.0000 0.0000 'International Tables Vol C Tables 4.2.6.8 and 6.1.1.4'
N N 0.0061 0.0033 'International Tables Vol C Tables 4.2.6.8 and 6.1.1.4'
O O 0.0106 0.0060 'International Tables Vol C Tables 4.2.6.8 and 6.1.1.4'
Mn Mn 0.3368 0.7283 'International Tables Vol C Tables 4.2.6.8 and 6.1.1.4'

loop_
_geom_angle_atom_site_label_1
_geom_angle_atom_site_label_2
_geom_angle_atom_site_label_3
_geom_angle
_geom_angle_site_symmetry_1
_geom_angle_site_symmetry_3
O46 Mn1 O105 103.21(6) . 3_565
O46 Mn1 O66 96.93(6) . 1_455
O105 Mn1 O66 98.36(6) 3_565 1_455
O46 Mn1 N51 97.28(7) . .
O105 Mn1 N51 88.40(6) 3_565 .
O66 Mn1 N51 162.42(6) 1_455 .
O46 Mn1 N71 91.58(6) . .
O105 Mn1 N71 163.12(6) 3_565 .
O66 Mn1 N71 87.70(6) 1_455 .
N51 Mn1 N71 81.62(6) . .
O46 Mn1 O65 152.39(6) . 1_455
O105 Mn1 O65 90.75(6) 3_565 1_455
O66 Mn1 O65 57.05(5) 1_455 1_455
N51 Mn1 O65 106.94(6) . 1_455
N71 Mn1 O65 79.30(6) . 1_455
O46 Mn1 C64 124.91(6) . 1_455
O105 Mn1 C64 97.34(7) 3_565 1_455
O66 Mn1 C64 29.07(6) 1_455 1_455
N51 Mn1 C64 134.17(7) . 1_455
N71 Mn1 C64 80.32(7) . 1_455
O65 Mn1 C64 28.14(5) 1_455 1_455
O26 Mn3 O85 103.26(6) 2_545 .
O26 Mn3 O126 101.12(6) 2_545 1_655
O85 Mn3 O126 98.65(6) . 1_655
O26 Mn3 N111 96.75(6) 2_545 .
O85 Mn3 N111 91.30(6) . .
O126 Mn3 N111 156.90(6) 1_655 .
O26 Mn3 N91 92.95(6) 2_545 .
O85 Mn3 N91 162.33(6) . .
O126 Mn3 N91 84.84(6) 1_655 .
N111 Mn3 N91 79.71(6) . .
O86 Mn2 O25 94.24(8) . 2_545
O86 Mn2 O106 178.12(6) . 3_565
O25 Mn2 O106 84.34(8) 2_545 3_565
O86 Mn2 O45 87.15(7) . .
O25 Mn2 O45 178.44(7) 2_545 .
O106 Mn2 O45 94.26(8) 3_565 .
O86 Mn2 O66 90.98(6) . 1_455
O25 Mn2 O66 89.68(6) 2_545 1_455
O106 Mn2 O66 90.24(6) 3_565 1_455
O45 Mn2 O66 91.00(6) . 1_455
O86 Mn2 O126 87.13(6) . 1_655
O25 Mn2 O126 87.36(6) 2_545 1_655
O106 Mn2 O126 91.58(6) 3_565 1_655
O45 Mn2 O126 92.01(6) . 1_655
O66 Mn2 O126 176.36(5) 1_455 1_655
C64 O66 Mn1 95.26(12) . 1_655
C64 O66 Mn2 133.89(12) . 1_655
Mn1 O66 Mn2 108.43(6) 1_655 1_655
C84 O85 Mn3 125.51(13) . .
C104 O105 Mn1 128.93(13) . 3_565
C93 N92 N91 112.10(15) . .
C93 N92 C3 129.71(16) . .
N91 N92 C3 118.10(14) . .
C124 O126 Mn3 99.51(12) . 1_455
C124 O126 Mn2 135.92(12) . 1_455
Mn3 O126 Mn2 108.31(6) 1_455 1_455
C75 N71 N72 105.60(15) . .
C75 N71 Mn1 132.12(13) . .
N72 N71 Mn1 119.67(11) . .
C113 N112 N111 112.47(14) . .
C113 N112 C3 129.19(15) . .
N111 N112 C3 117.53(15) . .
C44 O46 Mn1 128.28(12) . .
C84 O86 Mn2 145.48(13) . .
C73 N72 N71 111.85(15) . .
C73 N72 C2 129.47(16) . .
N71 N72 C2 118.56(14) . .
C24 O26 Mn3 125.05(13) . 2
C64 O65 Mn1 85.83(12) . 1_655
C104 O106 Mn2 140.79(14) . 3_565
C115 N111 N112 105.45(15) . .
C115 N111 Mn3 129.04(13) . .
N112 N111 Mn3 124.00(11) . .
C53 N52 N51 112.32(16) . .
C53 N52 C2 129.97(17) . .
N51 N52 C2 117.28(15) . .
C55 N51 N52 105.70(16) . .
C55 N51 Mn1 129.25(14) . .
N52 N51 Mn1 123.58(12) . .
C44 O45 Mn2 141.43(15) . .
O46 C44 O45 126.44(18) . .
O46 C44 C41 116.81(17) . .
O45 C44 C41 116.75(19) . .
C19B C18 C23B 120.0 . .
C23A C18 C19A 120.2(2) . .
C19B C18 C14 119.59(13) . .
C23B C18 C14 120.40(13) . .
C20B C19B C18 120.0 . .
C20B C19B H19B 120.0 . .
C18 C19B H19B 120.0 . .
C19B C20B C21 120.0 . .
C19B C20B H20B 120.0 . .
C21 C20B H20B 120.0 . .
C22B C21 C20B 120.0 . .
C22A C21 C20A 118.9(2) . .
C22B C21 C24 120.61(11) . .
C20B C21 C24 119.30(12) . .
C21 C22B C23B 120.0 . .
C21 C22B H22B 120.0 . .
C23B C22B H22B 120.0 . .
C22B C23B C18 120.0 . .
C22B C23B H23B 120.0 . .
C18 C23B H23B 120.0 . .
N112 C3 N92 113.14(13) . .
N112 C3 H3A 109.0 . .
N92 C3 H3A 109.0 . .
N112 C3 H3B 109.0 . .
N92 C3 H3B 109.0 . .
H3A C3 H3B 107.8 . .
N72 C2 N52 110.52(16) . .
N72 C2 H2A 109.5 . .
N52 C2 H2A 109.5 . .
N72 C2 H2B 109.5 . .
N52 C2 H2B 109.5 . .
H2A C2 H2B 108.1 . .
O25 C24 O26 125.25(18) . .
O25 C24 C21 118.04(17) . .
O26 C24 C21 116.70(15) . .
O65 C64 O66 121.18(18) . .
O65 C64 C61 121.23(18) . .
O66 C64 C61 117.56(18) . .
O65 C64 Mn1 66.04(10) . 1_655
O66 C64 Mn1 55.67(9) . 1_655
C61 C64 Mn1 168.58(15) . 1_655
C123 C122 C121 119.94(19) . .
C123 C122 H122 120.0 . .
C121 C122 H122 120.0 . .
C122 C121 C120 119.60(18) . .
C122 C121 C124 119.42(18) . .
C120 C121 C124 120.96(19) . .
O125 C124 O126 120.67(17) . .
O125 C124 C121 121.26(18) . .
O126 C124 C121 118.05(18) . .
N71 C75 C74 110.41(17) . .
N71 C75 C77 120.33(17) . .
C74 C75 C77 129.26(17) . .
N111 C115 C114 110.37(16) . .
N111 C115 C117 119.86(17) . .
C114 C115 C117 129.77(18) . .
C73 C74 C75 105.78(16) . .
C73 C74 C78 126.49(17) . .
C75 C74 C78 127.73(18) . .
N112 C113 C114 105.67(16) . .
N112 C113 C116 122.78(17) . .
C114 C113 C116 131.52(17) . .
C62 C63 C58 121.7(2) . .
C62 C63 H63 119.2 . .
C58 C63 H63 119.2 . .
C122 C123 C118 121.2(2) . .
C122 C123 H123 119.4 . .
C118 C123 H123 119.4 . .
O86 C84 O85 125.92(17) . .
O86 C84 C81 115.80(17) . 3_566
O85 C84 C81 118.28(17) . 3_566
C80 C81 C82 119.44(17) . .
C80 C81 C84 121.70(17) . 3_566
C82 C81 C84 118.85(17) . 3_566
C63 C62 C61 119.3(2) . .
C63 C62 H62 120.3 . .
C61 C62 H62 120.3 . .
C24 O25 Mn2 147.29(15) . 2
C113 C114 C115 106.03(16) . .
C113 C114 C118 128.30(17) . .
C115 C114 C118 125.67(17) . .
C93 C94 C95 105.33(17) . .
C93 C94 C98 126.41(18) . .
C95 C94 C98 128.26(19) . .
C53 C54 C55 105.71(17) . .
C53 C54 C58 129.04(19) . .
C55 C54 C58 125.2(2) . .
N52 C53 C54 105.89(17) . .
N52 C53 C56 123.29(19) . .
C54 C53 C56 130.76(18) . .
C119 C120 C121 120.1(2) . .
C119 C120 H120 120.0 . .
C121 C120 H120 120.0 . .
C82 C83 C78 121.19(19) . .
C82 C83 H83 119.4 . .
C78 C83 H83 119.4 . .
C115 C117 H11A 109.5 . .
C115 C117 H11B 109.5 . .
H11A C117 H11B 109.5 . .
C115 C117 H11C 109.5 . .
H11A C117 H11C 109.5 . .
H11B C117 H11C 109.5 . .
C83 C82 C81 120.21(18) . .
C83 C82 H82 119.9 . .
C81 C82 H82 119.9 . .
N72 C73 C74 106.35(16) . .
N72 C73 C76 122.36(18) . .
C74 C73 C76 131.27(18) . .
N91 C95 C94 110.58(17) . .
N91 C95 C97 120.20(17) . .
C94 C95 C97 129.22(18) . .
C75 C77 H77A 109.5 . .
C75 C77 H77B 109.5 . .
H77A C77 H77B 109.5 . .
C75 C77 H77C 109.5 . .
H77A C77 H77C 109.5 . .
H77B C77 H77C 109.5 . .
N51 C55 C54 110.38(18) . .
N51 C55 C57 120.31(19) . .
C54 C55 C57 129.3(2) . .
C81 C80 C79 120.10(18) . .
C81 C80 H80 119.9 . .
C79 C80 H80 119.9 . .
C42 C41 C40 119.1(2) . .
C42 C41 C44 121.38(19) . .
C40 C41 C44 119.24(18) . .
C59 C58 C63 118.2(2) . .
C59 C58 C54 122.9(2) . .
C63 C58 C54 118.9(2) . .
O106 C104 O105 126.44(18) . .
O106 C104 C101 116.24(18) . .
O105 C104 C101 117.31(18) . .
C60 C61 C62 119.7(2) . .
C60 C61 C64 120.8(2) . .
C62 C61 C64 119.50(19) . .
C120 C119 C118 120.10(19) . .
C120 C119 H119 119.9 . .
C118 C119 H119 119.9 . .
C80 C79 C78 120.88(18) . .
C80 C79 H79 119.6 . .
C78 C79 H79 119.6 . .
C123 C118 C119 118.80(18) . .
C123 C118 C114 119.50(18) . .
C119 C118 C114 121.63(18) . .
C113 C116 H11D 109.5 . .
C113 C116 H11E 109.5 . .
H11D C116 H11E 109.5 . .
C113 C116 H11F 109.5 . .
H11D C116 H11F 109.5 . .
H11E C116 H11F 109.5 . .
N92 C93 C94 106.19(16) . .
N92 C93 C96 122.82(18) . .
C94 C93 C96 130.99(18) . .
C83 C78 C79 118.15(18) . .
C83 C78 C74 121.53(18) . .
C79 C78 C74 120.33(17) . .
N12 C13 C14 107.7(2) . .
N12 C13 C16 121.5(2) . .
C14 C13 C16 130.7(2) . .
C13 N12 N11 111.0(2) . .
C13 N12 C1 131.3(2) . .
N11 N12 C1 117.6(2) . .
C55 C57 H57A 109.5 . .
C55 C57 H57B 109.5 . .
H57A C57 H57B 109.5 . .
C55 C57 H57C 109.5 . .
H57A C57 H57C 109.5 . .
H57B C57 H57C 109.5 . .
C39 C40 C41 120.5(2) . .
C39 C40 H40 119.8 . .
C41 C40 H40 119.8 . .
C73 C76 H76A 109.5 . .
C73 C76 H76B 109.5 . .
H76A C76 H76B 109.5 . .
C73 C76 H76C 109.5 . .
H76A C76 H76C 109.5 . .
H76B C76 H76C 109.5 . .
C102 C101 C100 119.08(18) . .
C102 C101 C104 119.27(18) . .
C100 C101 C104 121.62(19) . .
N31 C35 C34 112.2(2) . .
N31 C35 C37 119.6(2) . .
C34 C35 C37 128.1(2) . .
C93 C96 H96A 109.5 . .
C93 C96 H96B 109.5 . .
H96A C96 H96B 109.5 . .
C93 C96 H96C 109.5 . .
H96A C96 H96C 109.5 . .
H96B C96 H96C 109.5 . .
C95 C97 H97A 109.5 . .
C95 C97 H97B 109.5 . .
H97A C97 H97B 109.5 . .
C95 C97 H97C 109.5 . .
H97A C97 H97C 109.5 . .
H97B C97 H97C 109.5 . .
C100 C99 C98 120.6(2) . .
C100 C99 H99 119.7 . .
C98 C99 H99 119.7 . .
C33 N32 N31 111.76(19) . .
C33 N32 C1 129.5(2) . .
N31 N32 C1 117.9(2) . .
C101 C102 C103 120.5(2) . .
C101 C102 H102 119.8 . .
C103 C102 H102 119.8 . .
C43 C38 C39 118.2(2) . .
C43 C38 C34 121.39(19) . .
C39 C38 C34 120.4(2) . .
C103 C98 C99 118.15(19) . .
C103 C98 C94 121.74(19) . .
C99 C98 C94 120.10(18) . .
C35 N31 N32 104.0(2) . .
C38 C43 C42 121.2(2) . .
C38 C43 H43 119.4 . .
C42 C43 H43 119.4 . .
C41 C42 C43 120.3(2) . .
C41 C42 H42 119.8 . .
C43 C42 H42 119.8 . .
C101 C100 C99 120.6(2) . .
C101 C100 H100 119.7 . .
C99 C100 H100 119.7 . .
N32 C33 C34 107.2(2) . .
N32 C33 C36 123.3(2) . .
C34 C33 C36 129.5(2) . .
C13 C14 C15 104.5(2) . .
C13 C14 C18 127.1(2) . .
C15 C14 C18 128.2(2) . .
C53 C56 H56A 109.5 . .
C53 C56 H56B 109.5 . .
H56A C56 H56B 109.5 . .
C53 C56 H56C 109.5 . .
H56A C56 H56C 109.5 . .
H56B C56 H56C 109.5 . .
C40 C39 C38 120.5(2) . .
C40 C39 H39 119.8 . .
C38 C39 H39 119.8 . .
C13 C16 H16A 109.5 . .
C13 C16 H16B 109.5 . .
H16A C16 H16B 109.5 . .
C13 C16 H16C 109.5 . .
H16A C16 H16C 109.5 . .
H16B C16 H16C 109.5 . .
C33 C34 C35 104.8(2) . .
C33 C34 C38 126.4(2) . .
C35 C34 C38 128.8(2) . .
C59 C60 C61 120.4(2) . .
C59 C60 H60 119.8 . .
C61 C60 H60 119.8 . .
C98 C103 C102 121.1(2) . .
C98 C103 H103 119.4 . .
C102 C103 H103 119.4 . .
C15 N11 N12 104.2(2) . .
N12 C1 N32 112.96(18) . .
N12 C1 H1A 109.0 . .
N32 C1 H1A 109.0 . .
N12 C1 H1B 109.0 . .
N32 C1 H1B 109.0 . .
H1A C1 H1B 107.8 . .
N11 C15 C14 112.6(2) . .
N11 C15 C17 118.8(2) . .
C14 C15 C17 128.6(2) . .
C33 C36 H36A 109.5 . .
C33 C36 H36B 109.5 . .
H36A C36 H36B 109.5 . .
C33 C36 H36C 109.5 . .
H36A C36 H36C 109.5 . .
H36B C36 H36C 109.5 . .
C35 C37 H37A 109.5 . .
C35 C37 H37B 109.5 . .
H37A C37 H37B 109.5 . .
C35 C37 H37C 109.5 . .
H37A C37 H37C 109.5 . .
H37B C37 H37C 109.5 . .
C15 C17 H17A 109.5 . .
C15 C17 H17B 109.5 . .
H17A C17 H17B 109.5 . .
C15 C17 H17C 109.5 . .
H17A C17 H17C 109.5 . .
H17B C17 H17C 109.5 . .
C21 C22A C23A 122.8(3) . .
C21 C22A H22A 118.6 . .
C23A C22A H22A 118.6 . .
C19A C20A C21 119.1(2) . .
C19A C20A H20A 120.5 . .
C21 C20A H20A 120.5 . .
C95 N91 N92 105.79(15) . .
C95 N91 Mn3 132.74(13) . .
N92 N91 Mn3 120.61(11) . .
C60 C59 C58 120.7(2) . .
C60 C59 H59 119.7 . .
C58 C59 H59 119.7 . .
C18 C23A C22A 120.8(2) . .
C18 C23A H23A 119.6 . .
C22A C23A H23A 119.6 . .
C20A C19A C18 118.2(3) . .
C20A C19A H19A 120.9 . .
C18 C19A H19A 120.9 . .

loop_
_geom_bond_atom_site_label_1
_geom_bond_atom_site_label_2
_geom_bond_distance
_geom_bond_site_symmetry_2
Mn1 O46 2.0929(15) .
Mn1 O105 2.1159(14) 3_565
Mn1 O66 2.1833(14) 1_455
Mn1 N51 2.2089(17) .
Mn1 N71 2.3038(16) .
Mn1 O65 2.4122(15) 1_455
Mn1 C64 2.633(2) 1_455
Mn3 O26 2.0880(15) 2_545
Mn3 O85 2.1144(14) .
Mn3 O126 2.1700(14) 1_655
Mn3 N111 2.2221(16) .
Mn3 N91 2.3309(15) .
Mn2 O86 2.0953(15) .
Mn2 O25 2.1095(16) 2_545
Mn2 O106 2.1174(15) 3_565
Mn2 O45 2.1265(15) .
Mn2 O66 2.2235(14) 1_455
Mn2 O126 2.2511(14) 1_655
O66 C64 1.284(2) .
O66 Mn1 2.1832(14) 1_655
O66 Mn2 2.2235(14) 1_655
O85 C84 1.262(2) .
O105 C104 1.260(2) .
O105 Mn1 2.1161(14) 3_565
N92 C93 1.359(2) .
N92 N91 1.365(2) .
N92 C3 1.427(2) .
O126 C124 1.285(2) .
O126 Mn3 2.1701(14) 1_455
O126 Mn2 2.2511(14) 1_455
O125 C124 1.261(2) .
N71 C75 1.332(2) .
N71 N72 1.363(2) .
N112 C113 1.362(2) .
N112 N111 1.363(2) .
N112 C3 1.421(2) .
O46 C44 1.254(2) .
O86 C84 1.253(2) .
N72 C73 1.358(2) .
N72 C2 1.447(2) .
O26 C24 1.262(2) .
O26 Mn3 2.0880(15) 2
O65 C64 1.245(2) .
O65 Mn1 2.4121(15) 1_655
O106 C104 1.245(2) .
O106 Mn2 2.1173(15) 3_565
N111 C115 1.332(2) .
N52 C53 1.354(2) .
N52 N51 1.362(2) .
N52 C2 1.451(2) .
N51 C55 1.336(3) .
O45 C44 1.259(2) .
C44 C41 1.501(3) .
C18 C23A 1.329(3) .
C18 C19B 1.3900 .
C18 C23B 1.3900 .
C18 C19A 1.443(3) .
C18 C14 1.511(3) .
C19B C20B 1.3900 .
C19B H19B 0.9500 .
C20B C21 1.3900 .
C20B H20B 0.9500 .
C21 C22A 1.316(3) .
C21 C22B 1.3900 .
C21 C20A 1.452(3) .
C21 C24 1.504(2) .
C22B C23B 1.3900 .
C22B H22B 0.9500 .
C23B H23B 0.9500 .
C3 H3A 0.9900 .
C3 H3B 0.9900 .
C2 H2A 0.9900 .
C2 H2B 0.9900 .
C24 O25 1.236(2) .
C64 C61 1.499(3) .
C64 Mn1 2.633(2) 1_655
C122 C123 1.388(3) .
C122 C121 1.391(3) .
C122 H122 0.9500 .
C121 C120 1.400(3) .
C121 C124 1.489(3) .
C75 C74 1.412(3) .
C75 C77 1.497(3) .
C115 C114 1.418(3) .
C115 C117 1.497(3) .
C74 C73 1.380(3) .
C74 C78 1.476(3) .
C113 C114 1.385(3) .
C113 C116 1.490(3) .
C63 C62 1.378(3) .
C63 C58 1.400(3) .
C63 H63 0.9500 .
C123 C118 1.390(3) .
C123 H123 0.9500 .
C84 C81 1.499(2) 3_566
C81 C80 1.383(3) .
C81 C82 1.397(3) .
C81 C84 1.499(2) 3_566
C62 C61 1.392(3) .
C62 H62 0.9500 .
O25 Mn2 2.1095(16) 2
C114 C118 1.479(3) .
C94 C93 1.397(3) .
C94 C95 1.419(3) .
C94 C98 1.471(3) .
C54 C53 1.397(3) .
C54 C55 1.411(3) .
C54 C58 1.475(3) .
C53 C56 1.485(3) .
C120 C119 1.395(3) .
C120 H120 0.9500 .
C83 C82 1.386(3) .
C83 C78 1.393(3) .
C83 H83 0.9500 .
C117 H11A 0.9800 .
C117 H11B 0.9800 .
C117 H11C 0.9800 .
C82 H82 0.9500 .
C73 C76 1.485(3) .
C95 N91 1.334(2) .
C95 C97 1.490(3) .
C77 H77A 0.9800 .
C77 H77B 0.9800 .
C77 H77C 0.9800 .
C55 C57 1.497(3) .
C80 C79 1.399(3) .
C80 H80 0.9500 .
C41 C42 1.370(3) .
C41 C40 1.397(3) .
C58 C59 1.386(3) .
C104 C101 1.508(3) .
C61 C60 1.388(3) .
C119 C118 1.405(3) .
C119 H119 0.9500 .
C79 C78 1.399(3) .
C79 H79 0.9500 .
C116 H11D 0.9800 .
C116 H11E 0.9800 .
C116 H11F 0.9800 .
C93 C96 1.485(3) .
C13 N12 1.350(3) .
C13 C14 1.360(3) .
C13 C16 1.533(4) .
N12 N11 1.377(3) .
N12 C1 1.430(3) .
C57 H57A 0.9800 .
C57 H57B 0.9800 .
C57 H57C 0.9800 .
C40 C39 1.384(3) .
C40 H40 0.9500 .
C76 H76A 0.9800 .
C76 H76B 0.9800 .
C76 H76C 0.9800 .
C101 C102 1.383(3) .
C101 C100 1.385(3) .
C35 N31 1.322(3) .
C35 C34 1.409(4) .
C35 C37 1.524(4) .
C96 H96A 0.9800 .
C96 H96B 0.9800 .
C96 H96C 0.9800 .
C97 H97A 0.9800 .
C97 H97B 0.9800 .
C97 H97C 0.9800 .
C99 C100 1.387(3) .
C99 C98 1.402(3) .
C99 H99 0.9500 .
N32 C33 1.351(3) .
N32 N31 1.380(3) .
N32 C1 1.443(3) .
C102 C103 1.390(3) .
C102 H102 0.9500 .
C38 C43 1.386(3) .
C38 C39 1.396(3) .
C38 C34 1.479(3) .
C98 C103 1.383(3) .
C43 C42 1.389(3) .
C43 H43 0.9500 .
C42 H42 0.9500 .
C100 H100 0.9500 .
C33 C34 1.369(3) .
C33 C36 1.514(4) .
C14 C15 1.399(3) .
C56 H56A 0.9800 .
C56 H56B 0.9800 .
C56 H56C 0.9800 .
C39 H39 0.9500 .
C16 H16A 0.9800 .
C16 H16B 0.9800 .
C16 H16C 0.9800 .
C60 C59 1.384(3) .
C60 H60 0.9500 .
C103 H103 0.9500 .
N11 C15 1.312(3) .
C1 H1A 0.9900 .
C1 H1B 0.9900 .
C15 C17 1.514(4) .
C36 H36A 0.9800 .
C36 H36B 0.9800 .
C36 H36C 0.9800 .
C37 H37A 0.9800 .
C37 H37B 0.9800 .
C37 H37C 0.9800 .
C17 H17A 0.9800 .
C17 H17B 0.9800 .
C17 H17C 0.9800 .
C22A C23A 1.387(4) .
C22A H22A 0.9500 .
C20A C19A 1.392(4) .
C20A H20A 0.9500 .
C59 H59 0.9500 .
C23A H23A 0.9500 .
C19A H19A 0.9500 .

loop_
_geom_torsion_atom_site_label_1
_geom_torsion_atom_site_label_2
_geom_torsion_atom_site_label_3
_geom_torsion_atom_site_label_4
_geom_torsion
_geom_torsion_site_symmetry_1
_geom_torsion_site_symmetry_2
_geom_torsion_site_symmetry_3
_geom_torsion_site_symmetry_4
C75 N71 N72 C73 -0.8(2) . . . .
Mn1 N71 N72 C73 163.05(13) . . . .
C75 N71 N72 C2 -177.28(17) . . . .
Mn1 N71 N72 C2 -13.4(2) . . . .
C113 N112 N111 C115 -0.4(2) . . . .
C3 N112 N111 C115 -171.03(15) . . . .
C113 N112 N111 Mn3 166.70(12) . . . .
C3 N112 N111 Mn3 -3.9(2) . . . .
C53 N52 N51 C55 -0.4(2) . . . .
C2 N52 N51 C55 172.88(17) . . . .
C53 N52 N51 Mn1 -167.67(13) . . . .
C2 N52 N51 Mn1 5.6(2) . . . .
Mn1 O46 C44 O45 7.2(3) . . . .
Mn1 O46 C44 C41 -172.71(13) . . . .
Mn2 O45 C44 O46 6.2(4) . . . .
Mn2 O45 C44 C41 -173.96(17) . . . .
C23A C18 C19B C20B 69.19(15) . . . .
C23B C18 C19B C20B 0.0 . . . .
C19A C18 C19B C20B -55.35(15) . . . .
C14 C18 C19B C20B -179.13(18) . . . .
C18 C19B C20B C21 0.0 . . . .
C19B C20B C21 C22A -68.93(18) . . . .
C19B C20B C21 C22B 0.0 . . . .
C19B C20B C21 C20A 54.37(14) . . . .
C19B C20B C21 C24 176.65(16) . . . .
C22A C21 C22B C23B 51.97(16) . . . .
C20B C21 C22B C23B 0.0 . . . .
C20A C21 C22B C23B -72.35(15) . . . .
C24 C21 C22B C23B -176.61(16) . . . .
C21 C22B C23B C18 0.0 . . . .
C23A C18 C23B C22B -52.95(15) . . . .
C19B C18 C23B C22B 0.0 . . . .
C19A C18 C23B C22B 72.91(16) . . . .
C14 C18 C23B C22B 179.13(19) . . . .
C113 N112 C3 N92 -102.3(2) . . . .
N111 N112 C3 N92 66.5(2) . . . .
C93 N92 C3 N112 108.7(2) . . . .
N91 N92 C3 N112 -67.4(2) . . . .
C73 N72 C2 N52 -104.1(2) . . . .
N71 N72 C2 N52 71.7(2) . . . .
C53 N52 C2 N72 104.5(2) . . . .
N51 N52 C2 N72 -67.3(2) . . . .
Mn3 O26 C24 O25 10.8(3) 2 . . .
Mn3 O26 C24 C21 -168.04(14) 2 . . .
C22A C21 C24 O25 163.0(3) . . . .
C22B C21 C24 O25 48.5(2) . . . .
C20B C21 C24 O25 -128.12(17) . . . .
C20A C21 C24 O25 -18.9(3) . . . .
C22A C21 C24 O26 -18.0(3) . . . .
C22B C21 C24 O26 -132.53(14) . . . .
C20B C21 C24 O26 50.8(2) . . . .
C20A C21 C24 O26 160.0(2) . . . .
Mn1 O65 C64 O66 7.97(18) 1_655 . . .
Mn1 O65 C64 C61 -170.05(18) 1_655 . . .
Mn1 O66 C64 O65 -8.8(2) 1_655 . . .
Mn2 O66 C64 O65 113.13(19) 1_655 . . .
Mn1 O66 C64 C61 169.26(16) 1_655 . . .
Mn2 O66 C64 C61 -68.8(2) 1_655 . . .
Mn2 O66 C64 Mn1 121.95(16) 1_655 . . 1_655
C123 C122 C121 C120 4.0(3) . . . .
C123 C122 C121 C124 -174.91(18) . . . .
Mn3 O126 C124 O125 9.76(19) 1_455 . . .
Mn2 O126 C124 O125 -119.36(18) 1_455 . . .
Mn3 O126 C124 C121 -168.73(14) 1_455 . . .
Mn2 O126 C124 C121 62.2(2) 1_455 . . .
C122 C121 C124 O125 -170.86(18) . . . .
C120 C121 C124 O125 10.2(3) . . . .
C122 C121 C124 O126 7.6(3) . . . .
C120 C121 C124 O126 -171.29(18) . . . .
N72 N71 C75 C74 0.6(2) . . . .
Mn1 N71 C75 C74 -160.38(14) . . . .
N72 N71 C75 C77 -178.4(2) . . . .
Mn1 N71 C75 C77 20.6(3) . . . .
N112 N111 C115 C114 0.8(2) . . . .
Mn3 N111 C115 C114 -165.37(13) . . . .
N112 N111 C115 C117 -178.58(18) . . . .
Mn3 N111 C115 C117 15.2(3) . . . .
N71 C75 C74 C73 -0.2(2) . . . .
C77 C75 C74 C73 178.7(2) . . . .
N71 C75 C74 C78 178.8(2) . . . .
C77 C75 C74 C78 -2.3(4) . . . .
N111 N112 C113 C114 -0.2(2) . . . .
C3 N112 C113 C114 169.07(17) . . . .
N111 N112 C113 C116 -178.36(17) . . . .
C3 N112 C113 C116 -9.1(3) . . . .
C121 C122 C123 C118 0.4(3) . . . .
Mn2 O86 C84 O85 11.9(4) . . . .
Mn2 O86 C84 C81 -167.70(19) . . . 3_566
Mn3 O85 C84 O86 -10.7(3) . . . .
Mn3 O85 C84 C81 168.84(13) . . . 3_566
C58 C63 C62 C61 -0.3(4) . . . .
O26 C24 O25 Mn2 -12.2(5) . . . 2
C21 C24 O25 Mn2 166.7(2) . . . 2
N112 C113 C114 C115 0.7(2) . . . .
C116 C113 C114 C115 178.6(2) . . . .
N112 C113 C114 C118 -179.22(19) . . . .
C116 C113 C114 C118 -1.3(4) . . . .
N111 C115 C114 C113 -1.0(2) . . . .
C117 C115 C114 C113 178.4(2) . . . .
N111 C115 C114 C118 178.94(19) . . . .
C117 C115 C114 C118 -1.7(4) . . . .
N51 N52 C53 C54 0.2(2) . . . .
C2 N52 C53 C54 -171.98(19) . . . .
N51 N52 C53 C56 177.6(2) . . . .
C2 N52 C53 C56 5.4(3) . . . .
C55 C54 C53 N52 0.1(2) . . . .
C58 C54 C53 N52 177.9(2) . . . .
C55 C54 C53 C56 -177.0(2) . . . .
C58 C54 C53 C56 0.8(4) . . . .
C122 C121 C120 C119 -4.2(3) . . . .
C124 C121 C120 C119 174.76(18) . . . .
C78 C83 C82 C81 -1.4(4) . . . .
C80 C81 C82 C83 0.4(3) . . . .
C84 C81 C82 C83 -178.6(2) 3_566 . . .
N71 N72 C73 C74 0.7(2) . . . .
C2 N72 C73 C74 176.66(19) . . . .
N71 N72 C73 C76 179.4(2) . . . .
C2 N72 C73 C76 -4.6(3) . . . .
C75 C74 C73 N72 -0.3(2) . . . .
C78 C74 C73 N72 -179.3(2) . . . .
C75 C74 C73 C76 -178.8(2) . . . .
C78 C74 C73 C76 2.2(4) . . . .
C93 C94 C95 N91 0.8(3) . . . .
C98 C94 C95 N91 -179.3(2) . . . .
C93 C94 C95 C97 179.9(3) . . . .
C98 C94 C95 C97 -0.2(4) . . . .
N52 N51 C55 C54 0.4(2) . . . .
Mn1 N51 C55 C54 166.73(15) . . . .
N52 N51 C55 C57 -179.2(2) . . . .
Mn1 N51 C55 C57 -12.9(3) . . . .
C53 C54 C55 N51 -0.3(3) . . . .
C58 C54 C55 N51 -178.3(2) . . . .
C53 C54 C55 C57 179.3(2) . . . .
C58 C54 C55 C57 1.3(4) . . . .
C82 C81 C80 C79 1.2(4) . . . .
C84 C81 C80 C79 -179.8(2) 3_566 . . .
O46 C44 C41 C42 -20.9(3) . . . .
O45 C44 C41 C42 159.2(2) . . . .
O46 C44 C41 C40 153.2(2) . . . .
O45 C44 C41 C40 -26.6(3) . . . .
C62 C63 C58 C59 1.7(4) . . . .
C62 C63 C58 C54 -175.4(2) . . . .
C53 C54 C58 C59 54.9(4) . . . .
C55 C54 C58 C59 -127.7(3) . . . .
C53 C54 C58 C63 -128.1(3) . . . .
C55 C54 C58 C63 49.4(3) . . . .
Mn2 O106 C104 O105 7.5(5) 3_565 . . .
Mn2 O106 C104 C101 -173.39(19) 3_565 . . .
Mn1 O105 C104 O106 -13.1(4) 3_565 . . .
Mn1 O105 C104 C101 167.78(15) 3_565 . . .
C63 C62 C61 C60 -1.5(4) . . . .
C63 C62 C61 C64 178.2(2) . . . .
O65 C64 C61 C60 -12.5(3) . . . .
O66 C64 C61 C60 169.4(2) . . . .
Mn1 C64 C61 C60 -139.6(7) 1_655 . . .
O65 C64 C61 C62 167.8(2) . . . .
O66 C64 C61 C62 -10.2(3) . . . .
Mn1 C64 C61 C62 40.8(9) 1_655 . . .
C121 C120 C119 C118 -0.1(3) . . . .
C81 C80 C79 C78 -2.0(4) . . . .
C122 C123 C118 C119 -4.7(3) . . . .
C122 C123 C118 C114 172.55(19) . . . .
C120 C119 C118 C123 4.5(3) . . . .
C120 C119 C118 C114 -172.66(19) . . . .
C113 C114 C118 C123 133.3(2) . . . .
C115 C114 C118 C123 -46.6(3) . . . .
C113 C114 C118 C119 -49.6(3) . . . .
C115 C114 C118 C119 130.5(2) . . . .
N91 N92 C93 C94 -0.6(2) . . . .
C3 N92 C93 C94 -176.96(18) . . . .
N91 N92 C93 C96 179.4(2) . . . .
C3 N92 C93 C96 3.0(3) . . . .
C95 C94 C93 N92 -0.1(2) . . . .
C98 C94 C93 N92 -180.0(2) . . . .
C95 C94 C93 C96 179.9(2) . . . .
C98 C94 C93 C96 0.0(4) . . . .
C82 C83 C78 C79 0.6(4) . . . .
C82 C83 C78 C74 -179.0(2) . . . .
C80 C79 C78 C83 1.1(4) . . . .
C80 C79 C78 C74 -179.3(2) . . . .
C73 C74 C78 C83 -141.0(2) . . . .
C75 C74 C78 C83 40.2(4) . . . .
C73 C74 C78 C79 39.4(4) . . . .
C75 C74 C78 C79 -139.4(2) . . . .
C14 C13 N12 N11 -1.8(3) . . . .
C16 C13 N12 N11 -178.19(19) . . . .
C14 C13 N12 C1 175.1(2) . . . .
C16 C13 N12 C1 -1.3(4) . . . .
C42 C41 C40 C39 0.4(4) . . . .
C44 C41 C40 C39 -173.9(2) . . . .
O106 C104 C101 C102 16.0(4) . . . .
O105 C104 C101 C102 -164.8(2) . . . .
O106 C104 C101 C100 -165.9(2) . . . .
O105 C104 C101 C100 13.3(3) . . . .
C100 C101 C102 C103 1.3(4) . . . .
C104 C101 C102 C103 179.4(3) . . . .
C100 C99 C98 C103 -0.7(4) . . . .
C100 C99 C98 C94 178.8(2) . . . .
C93 C94 C98 C103 141.0(3) . . . .
C95 C94 C98 C103 -38.9(4) . . . .
C93 C94 C98 C99 -38.5(4) . . . .
C95 C94 C98 C99 141.6(3) . . . .
C34 C35 N31 N32 1.1(3) . . . .
C37 C35 N31 N32 -179.7(2) . . . .
C33 N32 N31 C35 -2.0(3) . . . .
C1 N32 N31 C35 -173.03(19) . . . .
C39 C38 C43 C42 2.7(4) . . . .
C34 C38 C43 C42 -176.8(3) . . . .
C40 C41 C42 C43 2.7(4) . . . .
C44 C41 C42 C43 176.9(2) . . . .
C38 C43 C42 C41 -4.3(4) . . . .
C102 C101 C100 C99 -1.6(4) . . . .
C104 C101 C100 C99 -179.6(2) . . . .
C98 C99 C100 C101 1.3(4) . . . .
N31 N32 C33 C34 2.2(2) . . . .
C1 N32 C33 C34 171.8(2) . . . .
N31 N32 C33 C36 -175.8(2) . . . .
C1 N32 C33 C36 -6.1(3) . . . .
N12 C13 C14 C15 2.1(3) . . . .
C16 C13 C14 C15 178.0(2) . . . .
N12 C13 C14 C18 177.02(19) . . . .
C16 C13 C14 C18 -7.0(4) . . . .
C23A C18 C14 C13 -46.2(4) . . . .
C19B C18 C14 C13 -115.6(2) . . . .
C23B C18 C14 C13 65.2(3) . . . .
C19A C18 C14 C13 134.1(3) . . . .
C23A C18 C14 C15 127.6(3) . . . .
C19B C18 C14 C15 58.1(3) . . . .
C23B C18 C14 C15 -121.0(2) . . . .
C19A C18 C14 C15 -52.1(3) . . . .
C41 C40 C39 C38 -1.9(4) . . . .
C43 C38 C39 C40 0.4(4) . . . .
C34 C38 C39 C40 179.9(2) . . . .
N32 C33 C34 C35 -1.3(2) . . . .
C36 C33 C34 C35 176.5(2) . . . .
N32 C33 C34 C38 -179.7(2) . . . .
C36 C33 C34 C38 -1.9(4) . . . .
N31 C35 C34 C33 0.1(3) . . . .
C37 C35 C34 C33 -179.0(3) . . . .
N31 C35 C34 C38 178.4(2) . . . .
C37 C35 C34 C38 -0.7(4) . . . .
C43 C38 C34 C33 -65.9(3) . . . .
C39 C38 C34 C33 114.6(3) . . . .
C43 C38 C34 C35 116.2(3) . . . .
C39 C38 C34 C35 -63.3(3) . . . .
C62 C61 C60 C59 1.8(4) . . . .
C64 C61 C60 C59 -177.8(3) . . . .
C99 C98 C103 C102 0.4(5) . . . .
C94 C98 C103 C102 -179.1(3) . . . .
C101 C102 C103 C98 -0.7(5) . . . .
C13 N12 N11 C15 0.7(3) . . . .
C1 N12 N11 C15 -176.6(2) . . . .
C13 N12 C1 N32 -80.5(3) . . . .
N11 N12 C1 N32 96.2(3) . . . .
C33 N32 C1 N12 -72.8(3) . . . .
N31 N32 C1 N12 96.4(3) . . . .
N12 N11 C15 C14 0.7(3) . . . .
N12 N11 C15 C17 179.3(2) . . . .
C13 C14 C15 N11 -1.7(3) . . . .
C18 C14 C15 N11 -176.6(2) . . . .
C13 C14 C15 C17 179.8(3) . . . .
C18 C14 C15 C17 4.9(5) . . . .
C22B C21 C22A C23A -52.5(3) . . . .
C20B C21 C22A C23A 73.6(3) . . . .
C20A C21 C22A C23A 1.0(5) . . . .
C24 C21 C22A C23A 179.0(3) . . . .
C22A C21 C20A C19A 0.8(4) . . . .
C22B C21 C20A C19A 71.5(3) . . . .
C20B C21 C20A C19A -52.8(3) . . . .
C24 C21 C20A C19A -177.3(3) . . . .
C94 C95 N91 N92 -1.1(2) . . . .
C97 C95 N91 N92 179.7(2) . . . .
C94 C95 N91 Mn3 167.98(15) . . . .
C97 C95 N91 Mn3 -11.2(3) . . . .
C93 N92 N91 C95 1.1(2) . . . .
C3 N92 N91 C95 177.91(16) . . . .
C93 N92 N91 Mn3 -169.64(13) . . . .
C3 N92 N91 Mn3 7.2(2) . . . .
C61 C60 C59 C58 -0.4(5) . . . .
C63 C58 C59 C60 -1.4(4) . . . .
C54 C58 C59 C60 175.7(3) . . . .
C19B C18 C23A C22A -70.7(3) . . . .
C23B C18 C23A C22A 55.2(3) . . . .
C19A C18 C23A C22A 1.5(5) . . . .
C14 C18 C23A C22A -178.2(3) . . . .
C21 C22A C23A C18 -2.2(5) . . . .
C21 C20A C19A C18 -1.5(5) . . . .
C23A C18 C19A C20A 0.3(5) . . . .
C19B C18 C19A C20A 54.8(3) . . . .
C23B C18 C19A C20A -69.3(3) . . . .
C14 C18 C19A C20A -180.0(3) . . . .

loop_
_platon_squeeze_void_nr
_platon_squeeze_void_average_x
_platon_squeeze_void_average_y
_platon_squeeze_void_average_z
_platon_squeeze_void_volume
_platon_squeeze_void_count_electrons
_platon_squeeze_void_content
1 -0.494 0.107 0.145 4379 1293 ' '
